data_9017023
loop_
_publ_author_name
'Bosi, F.'
'Skogby, H.'
'Reznitskii, L.'
'Halenius, U.'

_publ_section_title
;
 Vanadio-oxy-dravite, NaV3(Al4Mg2)(Si6O18)(BO3)3(OH)3O, a new mineral species
 of the tourmaline supergroup
;
_journal_name_full 'American Mineralogist'
_journal_page_first 218
_journal_page_last 224
_journal_volume 99
_journal_year 2014
_chemical_compound_source 'Sludyanka, Lake Baikal, Russia'
_chemical_formula_sum 'Al4.14 B3 Ca0.207 Cr0.18 H3 Mg2.4 Na0.793 O31 Si6 V2.253'
_chemical_name_mineral Vanadio-oxy-dravite
_space_group_IT_number 160
_space_group_name_Hall 'R 3 -2"'
_space_group_name_H-M_alt 'R 3 m :H'
_symmetry_space_group_name_H-M 'R 3 m :H'
_cell_angle_alpha 90
_cell_angle_beta 90
_cell_angle_gamma 120
_cell_formula_units_Z 3
_cell_length_a 16.0273
_cell_length_b 16.0273
_cell_length_c 7.2833
_cell_volume 1620.241
_database_code_amcsd 0020018
_exptl_crystal_density_diffrn 3.138
_cod_data_source_file inputs/fixed/downloads/05/05654.cif
_cod_data_source_block 05654
_cod_original_sg_symbol_H-M 'R 3 m'
_cod_original_formula_sum '(Na.793 Ca.207) Mg2.4 V2.253 Al4.14 Cr.18 B3 Si6 O31 H3'
_cod_database_code 9017023

loop_
_space_group_symop_operation_xyz
x,y,z
2/3+x,1/3+y,1/3+z
1/3+x,2/3+y,2/3+z
x,x-y,z
2/3+x,1/3+x-y,1/3+z
1/3+x,2/3+x-y,2/3+z
-y,-x,z
2/3-y,1/3-x,1/3+z
1/3-y,2/3-x,2/3+z
-x+y,y,z
2/3-x+y,1/3+y,1/3+z
1/3-x+y,2/3+y,2/3+z
-y,x-y,z
2/3-y,1/3+x-y,1/3+z
1/3-y,2/3+x-y,2/3+z
-x+y,-x,z
2/3-x+y,1/3-x,1/3+z
1/3-x+y,2/3-x,2/3+z

loop_
_atom_site_aniso_label
_atom_site_aniso_U_11
_atom_site_aniso_U_22
_atom_site_aniso_U_33
_atom_site_aniso_U_12
_atom_site_aniso_U_13
_atom_site_aniso_U_23
NaX 0.01870 0.01870 0.01960 0.00940 0.00000 0.00000
CaX 0.01870 0.01870 0.01960 0.00940 0.00000 0.00000
MgY 0.00725 0.00625 0.00971 0.00362 -0.00189 -0.00095
VY 0.00725 0.00625 0.00971 0.00362 -0.00189 -0.00095
AlY 0.00725 0.00625 0.00971 0.00362 -0.00189 -0.00095
AlZ 0.00565 0.00608 0.00672 0.00286 -0.00001 0.00038
VZ 0.00565 0.00608 0.00672 0.00286 -0.00001 0.00038
MgZ 0.00565 0.00608 0.00672 0.00286 -0.00001 0.00038
CrZ 0.00565 0.00608 0.00672 0.00286 -0.00001 0.00038
B 0.00760 0.00830 0.00880 0.00420 0.00040 0.00080
Si 0.00525 0.00497 0.00711 0.00255 -0.00047 -0.00057
O1 0.01040 0.01040 0.00780 0.00520 0.00000 0.00000
O2 0.00880 0.00520 0.01200 0.00260 0.00073 0.00150
O3 0.01800 0.01410 0.00600 0.00900 0.00110 0.00055
O4 0.00840 0.01630 0.00940 0.00820 -0.00045 -0.00090
O5 0.01590 0.00780 0.00960 0.00790 0.00140 0.00071
O6 0.01030 0.00860 0.00680 0.00530 -0.00070 -0.00130
O7 0.00790 0.00690 0.01010 0.00140 -0.00290 -0.00080
O8 0.00450 0.00980 0.01780 0.00290 0.00090 0.00250

loop_
_atom_site_label
_atom_site_fract_x
_atom_site_fract_y
_atom_site_fract_z
_atom_site_occupancy
_atom_site_U_iso_or_equiv
_atom_site_type_symbol
_atom_site_attached_hydrogens
NaX 0.00000 0.00000 0.22773 0.79300 0.01900 Na 0
CaX 0.00000 0.00000 0.22773 0.20700 0.01900 Ca 0
MgY 0.12348 0.06174 0.63626 0.38000 0.00762 Mg 0
VY 0.12348 0.06174 0.63626 0.50500 0.00762 V 0
AlY 0.12348 0.06174 0.63626 0.12000 0.00762 Al 0
AlZ 0.29819 0.26189 0.61147 0.63000 0.00619 Al 0
VZ 0.29819 0.26189 0.61147 0.12300 0.00619 V 0
MgZ 0.29819 0.26189 0.61147 0.21000 0.00619 Mg 0
CrZ 0.29819 0.26189 0.61147 0.03000 0.00619 Cr 0
B 0.11006 0.22013 0.45400 1.00000 0.00810 B 0
Si 0.19103 0.18935 0.00000 1.00000 0.00578 Si 0
O1 0.00000 0.00000 0.76920 1.00000 0.00960 O 0
O2 0.06078 0.12155 0.48339 1.00000 0.00900 O 0
O3 0.26119 0.13060 0.51118 1.00000 0.01230 O 0
H3 0.25930 0.12960 0.39400 1.00000 0.01800 H 0
O4 0.09256 0.18512 0.07088 1.00000 0.01047 O 0
O5 0.18237 0.09118 0.09010 1.00000 0.01021 O 0
O6 0.19403 0.18473 0.77970 1.00000 0.00828 O 0
O7 0.28366 0.28332 0.07787 1.00000 0.00932 O 0
O8 0.20861 0.26947 0.44064 1.00000 0.01098 O 0

loop_
_cod_changelog_entry_id
_cod_changelog_entry_author
_cod_changelog_entry_date
_cod_changelog_entry_text
1
;cod-tools version 3.8.0
Id: cif_guess_AMCSD_atom_types 9581 2023-05-17 12:35:41Z saulius
;
2023-05-23T09:25:29+03:00
;Derived atom types and hydrogen counts
from atom names that follow the AMCSD naming convention
(Wat == water, O-H == hydroxyl).
;

loop_
_cod_related_entry_id
_cod_related_entry_database
_cod_related_entry_code
1 AMCSD 0020018
